data_4304953
loop_
_publ_author_name
'Skye Fortier'
'Guang Wu'
'Trevor W. Hayton'

_publ_contact_author_email hayton@chem.ucsb.edu
_publ_contact_author_name 'Trevor W. Hayton'
_publ_section_title
;
Synthesis and Characterization of Three Homoleptic Alkoxides of Uranium:
[Li(THF)]2[UIV(OtBu)6], [Li(Et2O)][UV(OtBu)6], and UVI(OtBu)6
;
_journal_name_full 'Inorganic Chemistry'
_journal_page_first 4752
_journal_page_last 4761
_journal_paper_doi 10.1021/ic800067k
_journal_volume 47
_journal_year 2008
_chemical_formula_sum 'C45 H101 Li O10 U2'
_chemical_formula_weight 1285.26
_chemical_name_systematic
; 
Lithium tetrahydrofuran nonakis(tert-butoxide) Uranium(IV) dimer 
;
_space_group_IT_number 12
_symmetry_cell_setting monoclinic
_symmetry_space_group_name_Hall '-C 2y'
_symmetry_space_group_name_H-M 'C 1 2/m 1'
_atom_sites_solution_hydrogens geom
_atom_sites_solution_primary direct
_atom_sites_solution_secondary difmap
_audit_creation_method SHELXL-97
_cell_angle_alpha 90.00
_cell_angle_beta 101.592(2)
_cell_angle_gamma 90.00
_cell_formula_units_Z 4
_cell_length_a 41.314(4)
_cell_length_b 11.0644(10)
_cell_length_c 12.6456(11)
_cell_measurement_temperature 150(2)
_cell_volume 5662.6(9)
_computing_structure_refinement 'SHELXL-97 (Sheldrick, 1997)'
_computing_structure_solution 'SHELXS-97 (Sheldrick, 1990)'
_diffrn_ambient_temperature 150(2)
_diffrn_measured_fraction_theta_full 0.955
_diffrn_measured_fraction_theta_max 0.955
_diffrn_measurement_device_type 'CCD area detector'
_diffrn_measurement_method 'omega scan'
_diffrn_radiation_monochromator graphite
_diffrn_radiation_source 'fine-focus sealed tube'
_diffrn_radiation_type MoK\a
_diffrn_radiation_wavelength 0.71073
_diffrn_reflns_av_R_equivalents 0.0657
_diffrn_reflns_av_sigmaI/netI 0.0678
_diffrn_reflns_limit_h_max 52
_diffrn_reflns_limit_h_min -47
_diffrn_reflns_limit_k_max 13
_diffrn_reflns_limit_k_min -13
_diffrn_reflns_limit_l_max 14
_diffrn_reflns_limit_l_min -15
_diffrn_reflns_number 22423
_diffrn_reflns_theta_full 26.73
_diffrn_reflns_theta_max 27.26
_diffrn_reflns_theta_min 1.01
_exptl_absorpt_coefficient_mu 5.758
_exptl_absorpt_correction_T_max 0.386
_exptl_absorpt_correction_T_min 0.223
_exptl_absorpt_correction_type empirical
_exptl_absorpt_process_details 'Psi Scan'
_exptl_crystal_colour green
_exptl_crystal_density_diffrn 1.508
_exptl_crystal_density_method 'not measured'
_exptl_crystal_description plate
_exptl_crystal_F_000 2552
_exptl_crystal_size_max 0.25
_exptl_crystal_size_mid 0.2
_exptl_crystal_size_min 0.02
_refine_diff_density_max 2.850
_refine_diff_density_min -1.090
_refine_diff_density_rms 0.235
_refine_ls_extinction_method none
_refine_ls_goodness_of_fit_ref 1.046
_refine_ls_hydrogen_treatment mixed
_refine_ls_matrix_type full
_refine_ls_number_parameters 275
_refine_ls_number_reflns 6041
_refine_ls_number_restraints 45
_refine_ls_restrained_S_all 1.056
_refine_ls_R_factor_all 0.0837
_refine_ls_R_factor_gt 0.0565
_refine_ls_shift/su_max 0.100
_refine_ls_shift/su_mean 0.011
_refine_ls_structure_factor_coef Fsqd
_refine_ls_weighting_details 'calc w=1/[\s^2^(Fo^2^)+(0.1019P)^2^+0.0000P] where P=(Fo^2^+2Fc^2^)/3'
_refine_ls_weighting_scheme calc
_refine_ls_wR_factor_gt 0.1536
_refine_ls_wR_factor_ref 0.1674
_reflns_number_gt 4179
_reflns_number_total 6090
_reflns_threshold_expression >2sigma(I)
_cod_data_source_file ic800067k-file002_2.cif
_cod_data_source_block sf_2_10m
_cod_depositor_comments
;
The following automatic conversions were performed:
'_symmetry_cell_setting' value 'Monoclinic' changed to 'monoclinic'
according to '/home/saulius/struct/CIF-dictionaries/cif_core.dic'
dictionary named 'cif_core.dic' version 2.4.1 from
2010-06-29.

'_exptl_absorpt_correction_type' value 'Empirical' changed to
'empirical' according to
'/home/saulius/struct/CIF-dictionaries/cif_core.dic' dictionary named
'cif_core.dic' version 2.4.1 from 2010-06-29.

Automatic conversion script
Id: cif_fix_enum 1527 2010-12-29 10:47:43Z saulius 
;
_cod_database_code 4304953

loop_
_symmetry_equiv_pos_as_xyz
'x, y, z'
'-x, y, -z'
'x+1/2, y+1/2, z'
'-x+1/2, y+1/2, -z'
'-x, -y, -z'
'x, -y, z'
'-x+1/2, -y+1/2, -z'
'x+1/2, -y+1/2, z'

loop_
_atom_site_label
_atom_site_type_symbol
_atom_site_fract_x
_atom_site_fract_y
_atom_site_fract_z
_atom_site_U_iso_or_equiv
_atom_site_adp_type
_atom_site_occupancy
_atom_site_symmetry_multiplicity
_atom_site_calc_flag
_atom_site_refinement_flags
_atom_site_disorder_assembly
_atom_site_disorder_group
U1 U 0.411460(11) 0.0000 0.69796(4) 0.02704(17) Uani 1 2 d S . .
U2 U 0.338844(11) 0.0000 0.82602(4) 0.03085(17) Uani 1 2 d S . .
C6 C 0.3214(3) 0.2126(11) 1.0028(8) 0.067(4) Uani 1 1 d D . .
C5 C 0.2549(3) 0.0000 0.7037(12) 0.044(4) Uani 1 2 d SD . .
C10 C 0.2378(5) 0.0000 0.7971(17) 0.108(10) Uani 1 2 d SD . .
H10A H 0.2131(5) 0.0000 0.774(3) 0.250 Uiso 1 2 d SD . .
H10B H 0.2426(10) 0.075(4) 0.843(4) 0.250 Uiso 1 1 d D . .
C11 C 0.2439(4) 0.103(2) 0.6344(19) 0.197(15) Uani 1 1 d . . .
H11A H 0.2461 0.1758 0.6771 0.296 Uiso 1 1 calc R . .
H11B H 0.2211 0.0927 0.6001 0.296 Uiso 1 1 calc R . .
H11C H 0.2571 0.1100 0.5804 0.296 Uiso 1 1 calc R . .
C4 C 0.4204(3) 0.0000 0.9703(14) 0.090(9) Uani 1 2 d SD . .
C12 C 0.4557(2) 0.0000 0.9619(12) 0.069(6) Uani 1 2 d SD . .
H12A H 0.4715(5) 0.0000 1.033(2) 0.250 Uiso 1 2 d SD . .
H12B H 0.4624(5) -0.071(3) 0.923(3) 0.250 Uiso 1 1 d D . .
C13 C 0.4180(5) 0.110(2) 1.0359(19) 0.42(4) Uiso 1 1 d D . .
H13A H 0.4161 0.1798 0.9904 0.627 Uiso 1 1 calc R . .
H13B H 0.4375 0.1163 1.0916 0.627 Uiso 1 1 calc R . .
H13C H 0.3989 0.1037 1.0681 0.627 Uiso 1 1 calc R . .
C2 C 0.3568(3) 0.2471(10) 0.6748(9) 0.048(3) Uani 1 1 d . . .
C16 C 0.3775(3) 0.3044(11) 0.7690(13) 0.083(6) Uani 1 1 d . . .
H16A H 0.3711 0.2764 0.8335 0.124 Uiso 1 1 calc R . .
H16B H 0.3749 0.3905 0.7637 0.124 Uiso 1 1 calc R . .
H16C H 0.4003 0.2838 0.7715 0.124 Uiso 1 1 calc R . .
C14 C 0.3206(3) 0.2802(10) 0.6665(9) 0.046(3) Uani 1 1 d . . .
H14A H 0.3074 0.2387 0.6062 0.070 Uiso 1 1 calc R . .
H14B H 0.3179 0.3658 0.6564 0.070 Uiso 1 1 calc R . .
H14C H 0.3137 0.2568 0.7316 0.070 Uiso 1 1 calc R . .
C15 C 0.3671(3) 0.2869(12) 0.5747(13) 0.083(5) Uani 1 1 d . . .
H15A H 0.3905 0.2746 0.5819 0.124 Uiso 1 1 calc R . .
H15B H 0.3621 0.3711 0.5627 0.124 Uiso 1 1 calc R . .
H15C H 0.3555 0.2408 0.5146 0.124 Uiso 1 1 calc R . .
C1 C 0.4018(3) 0.0000 0.4198(11) 0.045(4) Uani 1 2 d SD . .
C17 C 0.4385(4) 0.0000 0.4366(18) 0.135(13) Uani 1 2 d SD . .
H17A H 0.4469(7) 0.0000 0.368(3) 0.250 Uiso 1 2 d SD . .
H17B H 0.4490(6) 0.073(3) 0.476(3) 0.250 Uiso 1 1 d D . .
C18 C 0.3877(7) 0.1084(5) 0.3567(19) 0.246(16) Uiso 1 1 d D . .
H18A H 0.3762 0.1572 0.3997 0.369 Uiso 1 1 calc R . .
H18B H 0.3727 0.0830 0.2924 0.369 Uiso 1 1 calc R . .
H18C H 0.4053 0.1546 0.3372 0.369 Uiso 1 1 calc R . .
C3 C 0.4710(3) 0.2311(11) 0.7122(9) 0.047(3) Uani 1 1 d . . .
C20 C 0.4629(4) 0.3227(14) 0.6197(15) 0.098(6) Uani 1 1 d . . .
H20A H 0.4413 0.3059 0.5775 0.147 Uiso 1 1 calc R . .
H20B H 0.4790 0.3166 0.5748 0.147 Uiso 1 1 calc R . .
H20C H 0.4632 0.4029 0.6489 0.147 Uiso 1 1 calc R . .
C21 C 0.5014(4) 0.1636(17) 0.710(3) 0.213(17) Uani 1 1 d . . .
H21A H 0.5052 0.1058 0.7679 0.320 Uiso 1 1 calc R . .
H21B H 0.5197 0.2187 0.7188 0.320 Uiso 1 1 calc R . .
H21C H 0.4993 0.1222 0.6424 0.320 Uiso 1 1 calc R . .
C19 C 0.4731(6) 0.306(2) 0.8070(18) 0.172(13) Uani 1 1 d . . .
H19A H 0.4683 0.3881 0.7855 0.258 Uiso 1 1 calc R . .
H19B H 0.4950 0.3007 0.8503 0.258 Uiso 1 1 calc R . .
H19C H 0.4574 0.2781 0.8482 0.258 Uiso 1 1 calc R . .
C23 C 0.2893(4) 0.0964(15) 0.3760(15) 0.108(6) Uiso 1 1 d D . .
C24 C 0.2736(6) -0.0781(18) 0.278(2) 0.073(8) Uiso 0.50 1 d PD . .
C25 C 0.2614(4) 0.0281(17) 0.3189(17) 0.059(7) Uiso 0.50 1 d PD . .
C26 C 0.3881(9) 0.5000 0.347(3) 0.164(14) Uiso 1 2 d SD . .
C27 C 0.4246(9) 0.5000 0.353(3) 0.167(15) Uiso 1 2 d SD . .
C28 C 0.4400(12) 0.5000 0.256(3) 0.27(3) Uiso 1 2 d SD . .
C29 C 0.4237(10) 0.5000 0.139(3) 0.181(16) Uiso 1 2 d SD . .
C30 C 0.4363(9) 0.5000 0.036(3) 0.143(12) Uiso 1 2 d SD . .
C7A C 0.2985(4) 0.3074(15) 0.9522(14) 0.083(4) Uiso 0.711(18) 1 d PD . .
C8A C 0.3015(4) 0.1499(15) 1.0746(14) 0.083(4) Uiso 0.711(18) 1 d PD . .
C9A C 0.3467(4) 0.2770(17) 1.0818(13) 0.083(4) Uiso 0.711(18) 1 d PD . .
C7B C 0.2852(3) 0.216(2) 0.9940(19) 0.083(4) Uiso 0.29 1 d PD . .
C8B C 0.3318(5) 0.187(2) 1.1196(12) 0.083(4) Uiso 0.29 1 d PD . .
C9B C 0.3295(5) 0.3414(15) 0.9978(18) 0.083(4) Uiso 0.29 1 d PD . .
Li1 Li 0.3458(7) 0.0000 0.5579(18) 0.040(6) Uani 1 2 d S . .
O6 O 0.33349(18) 0.1460(7) 0.9308(6) 0.053(2) Uani 1 1 d . . .
O5 O 0.2893(2) 0.0000 0.7382(8) 0.048(3) Uani 1 2 d S . .
O4 O 0.39890(19) 0.0000 0.8709(7) 0.034(2) Uani 1 2 d SD . .
O2 O 0.35940(15) 0.1183(5) 0.6846(5) 0.0309(14) Uani 1 1 d . . .
O1 O 0.3908(2) 0.0000 0.5217(7) 0.039(2) Uani 1 2 d S . .
O3 O 0.44473(16) 0.1459(6) 0.7078(5) 0.0363(16) Uani 1 1 d . . .
O7 O 0.3074(3) 0.0000 0.4397(9) 0.062(3) Uani 1 2 d S . .

loop_
_atom_site_aniso_label
_atom_site_aniso_U_11
_atom_site_aniso_U_22
_atom_site_aniso_U_33
_atom_site_aniso_U_23
_atom_site_aniso_U_13
_atom_site_aniso_U_12
U1 0.0264(3) 0.0328(3) 0.0228(3) 0.000 0.0070(2) 0.000
U2 0.0248(3) 0.0465(3) 0.0216(3) 0.000 0.0053(2) 0.000
C6 0.063(8) 0.097(11) 0.038(7) -0.014(7) 0.001(6) 0.025(8)
C5 0.021(7) 0.068(11) 0.041(9) 0.000 -0.001(6) 0.000
C10 0.041(11) 0.23(3) 0.048(13) 0.000 0.014(10) 0.000
C11 0.053(10) 0.27(3) 0.23(3) 0.20(2) -0.050(13) -0.041(14)
C4 0.022(8) 0.22(3) 0.032(10) 0.000 0.004(7) 0.000
C12 0.028(8) 0.135(19) 0.040(10) 0.000 -0.001(7) 0.000
C2 0.052(7) 0.035(6) 0.058(7) 0.004(5) 0.016(6) 0.000(5)
C16 0.054(8) 0.028(6) 0.153(16) -0.034(7) -0.012(9) -0.001(5)
C14 0.048(7) 0.042(6) 0.049(7) 0.008(5) 0.009(5) 0.016(5)
C15 0.060(9) 0.049(8) 0.152(15) 0.054(9) 0.053(9) 0.014(7)
C1 0.048(9) 0.061(10) 0.030(8) 0.000 0.017(7) 0.000
C17 0.071(16) 0.28(4) 0.058(15) 0.000 0.031(13) 0.000
C3 0.037(6) 0.057(7) 0.047(6) 0.001(6) 0.007(5) -0.018(5)
C20 0.106(14) 0.065(10) 0.120(15) 0.020(10) 0.015(11) -0.029(9)
C21 0.045(10) 0.079(14) 0.51(5) 0.04(2) 0.037(19) -0.025(10)
C19 0.22(3) 0.17(2) 0.17(2) -0.107(17) 0.121(19) -0.16(2)
Li1 0.052(15) 0.053(15) 0.015(11) 0.000 0.004(10) 0.000
O6 0.047(5) 0.076(6) 0.037(4) -0.014(4) 0.006(3) 0.027(4)
O5 0.035(6) 0.075(8) 0.032(6) 0.000 0.002(5) 0.000
O4 0.024(5) 0.053(6) 0.020(5) 0.000 -0.004(4) 0.000
O2 0.035(4) 0.026(3) 0.032(4) -0.001(3) 0.008(3) 0.000(3)
O1 0.043(6) 0.048(6) 0.028(5) 0.000 0.012(4) 0.000
O3 0.035(4) 0.038(4) 0.038(4) 0.000(3) 0.012(3) -0.007(3)
O7 0.046(7) 0.093(9) 0.044(7) 0.000 0.005(6) 0.000

loop_
_atom_type_symbol
_atom_type_description
_atom_type_scat_dispersion_real
_atom_type_scat_dispersion_imag
_atom_type_scat_source
C C 0.0033 0.0016 'International Tables Vol C Tables 4.2.6.8 and 6.1.1.4'
H H 0.0000 0.0000 'International Tables Vol C Tables 4.2.6.8 and 6.1.1.4'
Li Li -0.0003 0.0001 'International Tables Vol C Tables 4.2.6.8 and 6.1.1.4'
O O 0.0106 0.0060 'International Tables Vol C Tables 4.2.6.8 and 6.1.1.4'
U U -9.6767 9.6646 'International Tables Vol C Tables 4.2.6.8 and 6.1.1.4'

loop_
_geom_angle_atom_site_label_1
_geom_angle_atom_site_label_2
_geom_angle_atom_site_label_3
_geom_angle
_geom_angle_site_symmetry_1
_geom_angle_site_symmetry_3
_geom_angle_publ_flag
O3 U1 O3 100.0(4) . 6 ?
O3 U1 O1 100.0(2) . . ?
O3 U1 O1 100.0(2) 6 . ?
O3 U1 O4 102.0(2) . . ?
O3 U1 O4 102.0(2) 6 . ?
O1 U1 O4 145.4(3) . . ?
O3 U1 O2 98.4(2) . . ?
O3 U1 O2 161.6(2) 6 . ?
O1 U1 O2 77.3(3) . . ?
O4 U1 O2 73.4(2) . . ?
O3 U1 O2 161.6(2) . 6 ?
O3 U1 O2 98.4(2) 6 6 ?
O1 U1 O2 77.3(3) . 6 ?
O4 U1 O2 73.4(2) . 6 ?
O2 U1 O2 63.3(3) . 6 ?
O3 U1 Li1 123.4(3) . . ?
O3 U1 Li1 123.4(3) 6 . ?
O1 U1 Li1 43.1(5) . . ?
O4 U1 Li1 102.2(5) . . ?
O2 U1 Li1 43.7(3) . . ?
O2 U1 Li1 43.7(3) 6 . ?
O3 U1 U2 123.57(18) . . ?
O3 U1 U2 123.57(18) 6 . ?
O1 U1 U2 105.0(3) . . ?
O4 U1 U2 40.39(18) . . ?
O2 U1 U2 42.48(14) . . ?
O2 U1 U2 42.48(14) 6 . ?
Li1 U1 U2 61.8(5) . . ?
O5 U2 O6 96.6(3) . . ?
O5 U2 O6 96.6(3) . 6 ?
O6 U2 O6 98.7(4) . 6 ?
O5 U2 O4 162.4(3) . . ?
O6 U2 O4 94.8(2) . . ?
O6 U2 O4 94.8(2) 6 . ?
O5 U2 O2 93.2(3) . 6 ?
O6 U2 O2 159.4(3) . 6 ?
O6 U2 O2 98.1(3) 6 6 ?
O4 U2 O2 71.9(2) . 6 ?
O5 U2 O2 93.2(3) . . ?
O6 U2 O2 98.1(3) . . ?
O6 U2 O2 159.4(3) 6 . ?
O4 U2 O2 71.9(2) . . ?
O2 U2 O2 63.2(3) 6 . ?
O5 U2 Li1 75.4(5) . . ?
O6 U2 Li1 130.5(2) . . ?
O6 U2 Li1 130.5(2) 6 . ?
O4 U2 Li1 87.0(5) . . ?
O2 U2 Li1 36.1(2) 6 . ?
O2 U2 Li1 36.1(2) . . ?
O5 U2 U1 123.7(3) . . ?
O6 U2 U1 118.0(2) . . ?
O6 U2 U1 118.0(2) 6 . ?
O4 U2 U1 38.7(2) . . ?
O2 U2 U1 42.40(14) 6 . ?
O2 U2 U1 42.40(14) . . ?
Li1 U2 U1 48.3(4) . . ?
O6 C6 C9B 112.6(14) . . ?
O6 C6 C7A 113.0(11) . . ?
C9B C6 C7A 54.6(5) . . ?
O6 C6 C9A 114.6(11) . . ?
C9B C6 C9A 54.8(5) . . ?
C7A C6 C9A 104.8(8) . . ?
O6 C6 C8B 120.1(13) . . ?
C9B C6 C8B 101.7(9) . . ?
C7A C6 C8B 126.8(11) . . ?
C9A C6 C8B 52.5(5) . . ?
O6 C6 C7B 118.1(13) . . ?
C9B C6 C7B 101.9(9) . . ?
C7A C6 C7B 52.7(5) . . ?
C9A C6 C7B 127.3(11) . . ?
C8B C6 C7B 99.5(9) . . ?
O6 C6 C8A 118.5(12) . . ?
C9B C6 C8A 128.9(11) . . ?
C7A C6 C8A 102.0(7) . . ?
C9A C6 C8A 102.2(7) . . ?
C8B C6 C8A 52.9(5) . . ?
C7B C6 C8A 52.6(5) . . ?
O5 C5 C11 111.2(10) . 6 ?
O5 C5 C11 111.2(10) . . ?
C11 C5 C11 103(2) 6 . ?
O5 C5 C10 111.4(13) . . ?
C11 C5 C10 109.6(13) 6 . ?
C11 C5 C10 109.6(13) . . ?
C5 C10 H10A 113(2) . . ?
C5 C10 H10B 113(2) . . ?
H10A C10 H10B 103.7(14) . . ?
C5 C11 H11A 109.5 . . ?
C5 C11 H11B 109.5 . . ?
H11A C11 H11B 109.5 . . ?
C5 C11 H11C 109.5 . . ?
H11A C11 H11C 109.5 . . ?
H11B C11 H11C 109.5 . . ?
O4 C4 C13 113.9(11) . . ?
O4 C4 C13 113.9(11) . 6 ?
C13 C4 C13 110(3) . 6 ?
O4 C4 C12 113.3(11) . . ?
C13 C4 C12 102.5(8) . . ?
C13 C4 C12 102.5(8) 6 . ?
C4 C12 H12A 114.1(14) . . ?
C4 C12 H12B 114.0(14) . . ?
H12A C12 H12B 104.7(14) . . ?
C4 C13 H13A 109.4 . . ?
C4 C13 H13B 109.5 . . ?
H13A C13 H13B 109.5 . . ?
C4 C13 H13C 109.5 . . ?
H13A C13 H13C 109.5 . . ?
H13B C13 H13C 109.5 . . ?
O2 C2 C16 109.8(9) . . ?
O2 C2 C15 109.9(9) . . ?
C16 C2 C15 110.1(12) . . ?
O2 C2 C14 107.5(9) . . ?
C16 C2 C14 111.0(10) . . ?
C15 C2 C14 108.5(10) . . ?
C2 C16 H16A 109.5 . . ?
C2 C16 H16B 109.5 . . ?
H16A C16 H16B 109.5 . . ?
C2 C16 H16C 109.5 . . ?
H16A C16 H16C 109.5 . . ?
H16B C16 H16C 109.5 . . ?
C2 C14 H14A 109.5 . . ?
C2 C14 H14B 109.5 . . ?
H14A C14 H14B 109.5 . . ?
C2 C14 H14C 109.5 . . ?
H14A C14 H14C 109.5 . . ?
H14B C14 H14C 109.5 . . ?
C2 C15 H15A 109.5 . . ?
C2 C15 H15B 109.5 . . ?
H15A C15 H15B 109.5 . . ?
C2 C15 H15C 109.5 . . ?
H15A C15 H15C 109.5 . . ?
H15B C15 H15C 109.5 . . ?
O1 C1 C17 111.4(13) . . ?
O1 C1 C18 108.6(14) . 6 ?
C17 C1 C18 110.6(14) . 6 ?
O1 C1 C18 108.6(14) . . ?
C17 C1 C18 110.6(14) . . ?
C18 C1 C18 107.0(11) 6 . ?
C1 C17 H17A 113.5(14) . . ?
C1 C17 H17B 113.3(14) . . ?
H17A C17 H17B 104.2(14) . . ?
C1 C18 H18A 109.5 . . ?
C1 C18 H18B 109.5 . . ?
H18A C18 H18B 109.5 . . ?
C1 C18 H18C 109.4 . . ?
H18A C18 H18C 109.5 . . ?
H18B C18 H18C 109.5 . . ?
O3 C3 C19 109.1(10) . . ?
O3 C3 C21 108.1(11) . . ?
C19 C3 C21 113.3(17) . . ?
O3 C3 C20 111.0(10) . . ?
C19 C3 C20 102.9(15) . . ?
C21 C3 C20 112.3(15) . . ?
C3 C20 H20A 109.5 . . ?
C3 C20 H20B 109.5 . . ?
H20A C20 H20B 109.5 . . ?
C3 C20 H20C 109.5 . . ?
H20A C20 H20C 109.5 . . ?
H20B C20 H20C 109.5 . . ?
C3 C21 H21A 109.4 . . ?
C3 C21 H21B 109.4 . . ?
H21A C21 H21B 109.5 . . ?
C3 C21 H21C 109.6 . . ?
H21A C21 H21C 109.5 . . ?
H21B C21 H21C 109.5 . . ?
C3 C19 H19A 109.5 . . ?
C3 C19 H19B 109.4 . . ?
H19A C19 H19B 109.5 . . ?
C3 C19 H19C 109.5 . . ?
H19A C19 H19C 109.5 . . ?
H19B C19 H19C 109.5 . . ?
C24 C23 C25 40.8(13) 6 . ?
C24 C23 O7 121.3(19) 6 . ?
C25 C23 O7 99.4(13) . . ?
C24 C23 C25 49.9(8) 6 6 ?
C25 C23 C25 16.7(9) . 6 ?
O7 C23 C25 83.1(12) . 6 ?
C25 C24 C23 78.0(18) 6 6 ?
C25 C24 C25 21.1(16) 6 . ?
C23 C24 C25 85.8(15) 6 . ?
C25 C24 C24 55(2) 6 6 ?
C23 C24 C24 99.0(13) 6 6 ?
C25 C24 C24 34.0(14) . 6 ?
C25 C25 C24 125(2) 6 6 ?
C25 C25 C24 34.0(14) 6 . ?
C24 C25 C24 91(3) 6 . ?
C25 C25 C23 121.5(10) 6 . ?
C24 C25 C23 61.2(18) 6 . ?
C24 C25 C23 108.0(10) . . ?
C25 C25 C23 41.8(7) 6 6 ?
C24 C25 C23 106.5(14) 6 6 ?
C24 C25 C23 44.3(12) . 6 ?
C23 C25 C23 79.7(14) . 6 ?
C26 C27 C28 123(4) . . ?
C29 C28 C27 129(4) . . ?
C28 C29 C30 134(4) . . ?
C7B C7A C9B 118.9(11) . . ?
C7B C7A C6 64.0(6) . . ?
C9B C7A C6 62.6(6) . . ?
C7B C8A C8B 116.4(11) . . ?
C7B C8A C6 62.5(6) . . ?
C8B C8A C6 62.3(6) . . ?
C8B C9A C9B 118.3(11) . . ?
C8B C9A C6 63.9(6) . . ?
C9B C9A C6 62.3(6) . . ?
C7A C7B C8A 123.1(11) . . ?
C7A C7B C6 63.2(6) . . ?
C8A C7B C6 64.9(6) . . ?
C9A C8B C8A 123.5(11) . . ?
C9A C8B C6 63.6(6) . . ?
C8A C8B C6 64.8(6) . . ?
C7A C9B C9A 119.4(11) . . ?
C7A C9B C6 62.8(6) . . ?
C9A C9B C6 62.8(6) . . ?
O7 Li1 O1 118.4(12) . . ?
O7 Li1 O2 130.6(9) . . ?
O1 Li1 O2 93.2(10) . . ?
O7 Li1 O2 130.6(9) . 6 ?
O1 Li1 O2 93.2(10) . 6 ?
O2 Li1 O2 79.0(9) . 6 ?
O7 Li1 U1 167.6(12) . . ?
O1 Li1 U1 49.3(6) . . ?
O2 Li1 U1 56.9(6) . . ?
O2 Li1 U1 56.9(6) 6 . ?
O7 Li1 U2 122.5(11) . . ?
O1 Li1 U2 119.2(10) . . ?
O2 Li1 U2 45.6(5) . . ?
O2 Li1 U2 45.6(5) 6 . ?
U1 Li1 U2 69.9(5) . . ?
C6 O6 U2 159.7(8) . . ?
C5 O5 U2 167.0(10) . . ?
C4 O4 U1 128.6(7) . . ?
C4 O4 U2 130.5(7) . . ?
U1 O4 U2 100.9(3) . . ?
C2 O2 Li1 124.1(7) . . ?
C2 O2 U1 125.2(6) . . ?
Li1 O2 U1 79.4(7) . . ?
C2 O2 U2 123.5(6) . . ?
Li1 O2 U2 98.3(6) . . ?
U1 O2 U2 95.1(2) . . ?
C1 O1 Li1 132.4(11) . . ?
C1 O1 U1 140.0(8) . . ?
Li1 O1 U1 87.6(7) . . ?
C3 O3 U1 171.1(7) . . ?
C23 O7 C23 94.7(14) 6 . ?
C23 O7 Li1 132.5(7) 6 . ?
C23 O7 Li1 132.5(7) . . ?

loop_
_geom_bond_atom_site_label_1
_geom_bond_atom_site_label_2
_geom_bond_distance
_geom_bond_site_symmetry_2
_geom_bond_publ_flag
U1 O3 2.108(6) . ?
U1 O3 2.108(6) 6 ?
U1 O1 2.221(9) . ?
U1 O4 2.346(9) . ?
U1 O2 2.494(6) . ?
U1 O2 2.494(6) 6 ?
U1 Li1 2.93(3) . ?
U1 U2 3.6845(7) . ?
U2 O5 2.124(10) . ?
U2 O6 2.128(7) . ?
U2 O6 2.128(7) 6 ?
U2 O4 2.431(8) . ?
U2 O2 2.498(6) 6 ?
U2 O2 2.498(6) . ?
U2 Li1 3.46(2) . ?
C6 O6 1.342(12) . ?
C6 C9B 1.469(10) . ?
C6 C7A 1.471(9) . ?
C6 C9A 1.476(10) . ?
C6 C8B 1.479(10) . ?
C6 C7B 1.481(10) . ?
C6 C8A 1.512(10) . ?
C5 O5 1.401(17) . ?
C5 C11 1.458(17) 6 ?
C5 C11 1.458(17) . ?
C5 C10 1.49(3) . ?
C10 H10A 1.003(10) . ?
C10 H10B 1.004(10) . ?
C11 H11A 0.9600 . ?
C11 H11B 0.9600 . ?
C11 H11C 0.9600 . ?
C4 O4 1.386(16) . ?
C4 C13 1.483(9) . ?
C4 C13 1.483(9) 6 ?
C4 C12 1.486(9) . ?
C12 H12A 0.999(10) . ?
C12 H12B 0.999(10) . ?
C13 H13A 0.9600 . ?
C13 H13B 0.9600 . ?
C13 H13C 0.9600 . ?
C2 O2 1.432(12) . ?
C2 C16 1.465(16) . ?
C2 C15 1.482(16) . ?
C2 C14 1.521(15) . ?
C16 H16A 0.9600 . ?
C16 H16B 0.9600 . ?
C16 H16C 0.9600 . ?
C14 H14A 0.9600 . ?
C14 H14B 0.9600 . ?
C14 H14C 0.9600 . ?
C15 H15A 0.9600 . ?
C15 H15B 0.9600 . ?
C15 H15C 0.9600 . ?
C1 O1 1.450(16) . ?
C1 C17 1.489(10) . ?
C1 C18 1.492(9) 6 ?
C1 C18 1.492(9) . ?
C17 H17A 1.000(10) . ?
C17 H17B 1.002(10) . ?
C18 H18A 0.9600 . ?
C18 H18B 0.9600 . ?
C18 H18C 0.9600 . ?
C3 O3 1.430(12) . ?
C3 C19 1.44(2) . ?
C3 C21 1.47(2) . ?
C3 C20 1.532(19) . ?
C20 H20A 0.9600 . ?
C20 H20B 0.9600 . ?
C20 H20C 0.9600 . ?
C21 H21A 0.9600 . ?
C21 H21B 0.9600 . ?
C21 H21C 0.9600 . ?
C19 H19A 0.9600 . ?
C19 H19B 0.9600 . ?
C19 H19C 0.9600 . ?
C23 C24 1.29(3) 6 ?
C23 C25 1.445(10) . ?
C23 O7 1.450(19) . ?
C23 C25 1.85(2) 6 ?
C24 C25 0.97(3) 6 ?
C24 C23 1.29(3) 6 ?
C24 C25 1.417(10) . ?
C24 C24 1.73(4) 6 ?
C25 C25 0.62(4) 6 ?
C25 C24 0.97(3) 6 ?
C25 C23 1.85(2) 6 ?
C26 C27 1.493(10) . ?
C27 C28 1.496(10) . ?
C28 C29 1.491(10) . ?
C29 C30 1.494(10) . ?
C7A C7B 1.311(10) . ?
C7A C9B 1.349(10) . ?
C8A C7B 1.325(10) . ?
C8A C8B 1.333(10) . ?
C9A C8B 1.307(10) . ?
C9A C9B 1.356(10) . ?
Li1 O7 1.95(3) . ?
Li1 O1 2.00(3) . ?
Li1 O2 2.058(18) . ?
Li1 O2 2.058(18) 6 ?
O7 C23 1.450(19) 6 ?

loop_
_geom_torsion_atom_site_label_1
_geom_torsion_atom_site_label_2
_geom_torsion_atom_site_label_3
_geom_torsion_atom_site_label_4
_geom_torsion
_geom_torsion_site_symmetry_1
_geom_torsion_site_symmetry_2
_geom_torsion_site_symmetry_3
_geom_torsion_site_symmetry_4
_geom_torsion_publ_flag
O3 U1 U2 O5 113.2(2) . . . . ?
O3 U1 U2 O5 -113.2(2) 6 . . . ?
O1 U1 U2 O5 0.000(1) . . . . ?
O4 U1 U2 O5 180.000(1) . . . . ?
O2 U1 U2 O5 51.0(2) . . . . ?
O2 U1 U2 O5 -51.0(2) 6 . . . ?
Li1 U1 U2 O5 0.000(1) . . . . ?
O3 U1 U2 O6 -7.6(3) . . . . ?
O3 U1 U2 O6 126.1(3) 6 . . . ?
O1 U1 U2 O6 -120.8(2) . . . . ?
O4 U1 U2 O6 59.2(2) . . . . ?
O2 U1 U2 O6 -69.8(3) . . . . ?
O2 U1 U2 O6 -171.7(3) 6 . . . ?
Li1 U1 U2 O6 -120.8(2) . . . . ?
O3 U1 U2 O6 -126.1(3) . . . 6 ?
O3 U1 U2 O6 7.6(3) 6 . . 6 ?
O1 U1 U2 O6 120.8(2) . . . 6 ?
O4 U1 U2 O6 -59.2(2) . . . 6 ?
O2 U1 U2 O6 171.7(3) . . . 6 ?
O2 U1 U2 O6 69.8(3) 6 . . 6 ?
Li1 U1 U2 O6 120.8(2) . . . 6 ?
O3 U1 U2 O4 -66.8(2) . . . . ?
O3 U1 U2 O4 66.8(2) 6 . . . ?
O1 U1 U2 O4 180.000(1) . . . . ?
O2 U1 U2 O4 -129.0(2) . . . . ?
O2 U1 U2 O4 129.0(2) 6 . . . ?
Li1 U1 U2 O4 180.000(1) . . . . ?
O3 U1 U2 O2 164.2(3) . . . 6 ?
O3 U1 U2 O2 -62.2(3) 6 . . 6 ?
O1 U1 U2 O2 51.0(2) . . . 6 ?
O4 U1 U2 O2 -129.0(2) . . . 6 ?
O2 U1 U2 O2 102.0(4) . . . 6 ?
Li1 U1 U2 O2 51.0(2) . . . 6 ?
O3 U1 U2 O2 62.2(3) . . . . ?
O3 U1 U2 O2 -164.2(3) 6 . . . ?
O1 U1 U2 O2 -51.0(2) . . . . ?
O4 U1 U2 O2 129.0(2) . . . . ?
O2 U1 U2 O2 -102.0(4) 6 . . . ?
Li1 U1 U2 O2 -51.0(2) . . . . ?
O3 U1 U2 Li1 113.2(2) . . . . ?
O3 U1 U2 Li1 -113.2(2) 6 . . . ?
O1 U1 U2 Li1 0.000(1) . . . . ?
O4 U1 U2 Li1 180.000(1) . . . . ?
O2 U1 U2 Li1 51.0(2) . . . . ?
O2 U1 U2 Li1 -51.0(2) 6 . . . ?
C23 C24 C25 C25 -67(2) 6 . . 6 ?
C24 C24 C25 C25 180.00(3) 6 . . 6 ?
C25 C24 C25 C24 180.00(3) 6 . . 6 ?
C23 C24 C25 C24 113(2) 6 . . 6 ?
C25 C24 C25 C23 120.1(16) 6 . . . ?
C23 C24 C25 C23 53(2) 6 . . . ?
C24 C24 C25 C23 -59.9(16) 6 . . . ?
C25 C24 C25 C23 67(2) 6 . . 6 ?
C24 C24 C25 C23 -113(2) 6 . . 6 ?
C24 C23 C25 C25 115(2) 6 . . 6 ?
O7 C23 C25 C25 -12.5(16) . . . 6 ?
O7 C23 C25 C24 -128(2) . . . 6 ?
C25 C23 C25 C24 -115(2) 6 . . 6 ?
C24 C23 C25 C24 81(3) 6 . . . ?
O7 C23 C25 C24 -47(2) . . . . ?
C25 C23 C25 C24 -34.6(15) 6 . . . ?
C24 C23 C25 C23 115(2) 6 . . 6 ?
O7 C23 C25 C23 -12.5(16) . . . 6 ?
C25 C23 C25 C23 0.000(9) 6 . . 6 ?
C26 C27 C28 C29 0.000(5) . . . . ?
C27 C28 C29 C30 180.000(3) . . . . ?
O6 C6 C7A C7B 108.7(16) . . . . ?
C9B C6 C7A C7B -149.1(15) . . . . ?
C9A C6 C7A C7B -125.9(12) . . . . ?
C8B C6 C7A C7B -71.9(12) . . . . ?
C8A C6 C7A C7B -19.6(11) . . . . ?
O6 C6 C7A C9B -102.2(16) . . . . ?
C9A C6 C7A C9B 23.2(11) . . . . ?
C8B C6 C7A C9B 77.2(11) . . . . ?
C7B C6 C7A C9B 149.1(15) . . . . ?
C8A C6 C7A C9B 129.5(11) . . . . ?
O6 C6 C8A C7B -105.1(16) . . . . ?
C9B C6 C8A C7B 73.6(12) . . . . ?
C7A C6 C8A C7B 19.7(11) . . . . ?
C9A C6 C8A C7B 127.9(12) . . . . ?
C8B C6 C8A C7B 147.1(15) . . . . ?
O6 C6 C8A C8B 107.8(15) . . . . ?
C9B C6 C8A C8B -73.5(12) . . . . ?
C7A C6 C8A C8B -127.4(12) . . . . ?
C9A C6 C8A C8B -19.2(11) . . . . ?
C7B C6 C8A C8B -147.1(15) . . . . ?
O6 C6 C9A C8B -110.2(16) . . . . ?
C9B C6 C9A C8B 148.5(15) . . . . ?
C7A C6 C9A C8B 125.4(12) . . . . ?
C7B C6 C9A C8B 71.2(12) . . . . ?
C8A C6 C9A C8B 19.3(11) . . . . ?
O6 C6 C9A C9B 101.3(16) . . . . ?
C7A C6 C9A C9B -23.2(11) . . . . ?
C8B C6 C9A C9B -148.5(15) . . . . ?
C7B C6 C9A C9B -77.3(11) . . . . ?
C8A C6 C9A C9B -129.3(11) . . . . ?
C9B C7A C7B C8A -5(2) . . . . ?
C6 C7A C7B C8A 26.5(14) . . . . ?
C9B C7A C7B C6 -31.4(13) . . . . ?
C8B C8A C7B C7A 6(2) . . . . ?
C6 C8A C7B C7A -26.1(13) . . . . ?
C8B C8A C7B C6 32.5(13) . . . . ?
O6 C6 C7B C7A -98.6(15) . . . . ?
C9B C6 C7B C7A 25.3(11) . . . . ?
C9A C6 C7B C7A 79.9(11) . . . . ?
C8B C6 C7B C7A 129.5(11) . . . . ?
C8A C6 C7B C7A 155.6(14) . . . . ?
O6 C6 C7B C8A 105.8(15) . . . . ?
C9B C6 C7B C8A -130.2(11) . . . . ?
C7A C6 C7B C8A -155.6(14) . . . . ?
C9A C6 C7B C8A -75.6(11) . . . . ?
C8B C6 C7B C8A -26.1(11) . . . . ?
C9B C9A C8B C8A 6(2) . . . . ?
C6 C9A C8B C8A -26.0(14) . . . . ?
C9B C9A C8B C6 31.7(13) . . . . ?
C7B C8A C8B C9A -7(2) . . . . ?
C6 C8A C8B C9A 25.8(14) . . . . ?
C7B C8A C8B C6 -32.5(13) . . . . ?
O6 C6 C8B C9A 99.2(15) . . . . ?
C9B C6 C8B C9A -25.8(11) . . . . ?
C7A C6 C8B C9A -80.1(11) . . . . ?
C7B C6 C8B C9A -130.2(11) . . . . ?
C8A C6 C8B C9A -156.1(14) . . . . ?
O6 C6 C8B C8A -104.6(15) . . . . ?
C9B C6 C8B C8A 130.3(11) . . . . ?
C7A C6 C8B C8A 76.0(11) . . . . ?
C9A C6 C8B C8A 156.1(14) . . . . ?
C7B C6 C8B C8A 25.9(11) . . . . ?
C7B C7A C9B C9A 3(2) . . . . ?
C6 C7A C9B C9A -28.5(12) . . . . ?
C7B C7A C9B C6 31.8(13) . . . . ?
C8B C9A C9B C7A -4(2) . . . . ?
C6 C9A C9B C7A 28.4(12) . . . . ?
C8B C9A C9B C6 -32.2(13) . . . . ?
O6 C6 C9B C7A 102.9(13) . . . . ?
C9A C6 C9B C7A -152.2(13) . . . . ?
C8B C6 C9B C7A -127.2(11) . . . . ?
C7B C6 C9B C7A -24.7(11) . . . . ?
C8A C6 C9B C7A -75.8(11) . . . . ?
O6 C6 C9B C9A -104.9(13) . . . . ?
C7A C6 C9B C9A 152.2(13) . . . . ?
C8B C6 C9B C9A 25.0(11) . . . . ?
C7B C6 C9B C9A 127.5(11) . . . . ?
C8A C6 C9B C9A 76.4(11) . . . . ?
O3 U1 Li1 O7 66.5(4) . . . . ?
O3 U1 Li1 O7 -66.5(4) 6 . . . ?
O1 U1 Li1 O7 0.000(6) . . . . ?
O4 U1 Li1 O7 180.000(7) . . . . ?
O2 U1 Li1 O7 130.6(4) . . . . ?
O2 U1 Li1 O7 -130.6(4) 6 . . . ?
U2 U1 Li1 O7 180.000(7) . . . . ?
O3 U1 Li1 O1 66.5(3) . . . . ?
O3 U1 Li1 O1 -66.5(3) 6 . . . ?
O4 U1 Li1 O1 180.000(1) . . . . ?
O2 U1 Li1 O1 130.6(4) . . . . ?
O2 U1 Li1 O1 -130.6(4) 6 . . . ?
U2 U1 Li1 O1 180.0 . . . . ?
O3 U1 Li1 O2 -64.1(7) . . . . ?
O3 U1 Li1 O2 162.9(3) 6 . . . ?
O1 U1 Li1 O2 -130.6(4) . . . . ?
O4 U1 Li1 O2 49.4(4) . . . . ?
O2 U1 Li1 O2 98.8(8) 6 . . . ?
U2 U1 Li1 O2 49.4(4) . . . . ?
O3 U1 Li1 O2 -162.9(3) . . . 6 ?
O3 U1 Li1 O2 64.1(7) 6 . . 6 ?
O1 U1 Li1 O2 130.6(4) . . . 6 ?
O4 U1 Li1 O2 -49.4(4) . . . 6 ?
O2 U1 Li1 O2 -98.8(8) . . . 6 ?
U2 U1 Li1 O2 -49.4(4) . . . 6 ?
O3 U1 Li1 U2 -113.5(3) . . . . ?
O3 U1 Li1 U2 113.5(3) 6 . . . ?
O1 U1 Li1 U2 180.0 . . . . ?
O4 U1 Li1 U2 0.0 . . . . ?
O2 U1 Li1 U2 -49.4(4) . . . . ?
O2 U1 Li1 U2 49.4(4) 6 . . . ?
O5 U2 Li1 O7 0.000(1) . . . . ?
O6 U2 Li1 O7 -86.3(5) . . . . ?
O6 U2 Li1 O7 86.3(5) 6 . . . ?
O4 U2 Li1 O7 180.000(1) . . . . ?
O2 U2 Li1 O7 117.1(6) 6 . . . ?
O2 U2 Li1 O7 -117.1(6) . . . . ?
U1 U2 Li1 O7 180.000(2) . . . . ?
O5 U2 Li1 O1 180.000(1) . . . . ?
O6 U2 Li1 O1 93.7(5) . . . . ?
O6 U2 Li1 O1 -93.7(5) 6 . . . ?
O4 U2 Li1 O1 0.0 . . . . ?
O2 U2 Li1 O1 -62.9(6) 6 . . . ?
O2 U2 Li1 O1 62.9(6) . . . . ?
U1 U2 Li1 O1 0.0 . . . . ?
O5 U2 Li1 O2 117.1(6) . . . . ?
O6 U2 Li1 O2 30.9(10) . . . . ?
O6 U2 Li1 O2 -156.6(4) 6 . . . ?
O4 U2 Li1 O2 -62.9(6) . . . . ?
O2 U2 Li1 O2 -125.7(12) 6 . . . ?
U1 U2 Li1 O2 -62.9(6) . . . . ?
O5 U2 Li1 O2 -117.1(6) . . . 6 ?
O6 U2 Li1 O2 156.6(4) . . . 6 ?
O6 U2 Li1 O2 -30.9(10) 6 . . 6 ?
O4 U2 Li1 O2 62.9(6) . . . 6 ?
O2 U2 Li1 O2 125.7(12) . . . 6 ?
U1 U2 Li1 O2 62.9(6) . . . 6 ?
O5 U2 Li1 U1 180.0 . . . . ?
O6 U2 Li1 U1 93.7(5) . . . . ?
O6 U2 Li1 U1 -93.7(5) 6 . . . ?
O4 U2 Li1 U1 0.0 . . . . ?
O2 U2 Li1 U1 -62.9(6) 6 . . . ?
O2 U2 Li1 U1 62.9(6) . . . . ?
C9B C6 O6 U2 -157.4(18) . . . . ?
C7A C6 O6 U2 -98(2) . . . . ?
C9A C6 O6 U2 142.3(18) . . . . ?
C8B C6 O6 U2 83(2) . . . . ?
C7B C6 O6 U2 -39(2) . . . . ?
C8A C6 O6 U2 21(2) . . . . ?
O5 U2 O6 C6 54(2) . . . . ?
O6 U2 O6 C6 -44(2) 6 . . . ?
O4 U2 O6 C6 -140(2) . . . . ?
O2 U2 O6 C6 171.8(17) 6 . . . ?
O2 U2 O6 C6 148(2) . . . . ?
Li1 U2 O6 C6 130(2) . . . . ?
U1 U2 O6 C6 -172.2(19) . . . . ?
C11 C5 O5 U2 -122.6(15) 6 . . . ?
C11 C5 O5 U2 122.6(15) . . . . ?
C10 C5 O5 U2 0.000(6) . . . . ?
O6 U2 O5 C5 -49.8(2) . . . . ?
O6 U2 O5 C5 49.8(2) 6 . . . ?
O4 U2 O5 C5 180.000(9) . . . . ?
O2 U2 O5 C5 148.35(14) 6 . . . ?
O2 U2 O5 C5 -148.35(14) . . . . ?
Li1 U2 O5 C5 180.000(9) . . . . ?
U1 U2 O5 C5 180.000(9) . . . . ?
C13 C4 O4 U1 116.6(16) . . . . ?
C13 C4 O4 U1 -116.6(16) 6 . . . ?
C12 C4 O4 U1 0.000(3) . . . . ?
C13 C4 O4 U2 -63.4(16) . . . . ?
C13 C4 O4 U2 63.4(16) 6 . . . ?
C12 C4 O4 U2 180.000(3) . . . . ?
O3 U1 O4 C4 -51.55(19) . . . . ?
O3 U1 O4 C4 51.55(19) 6 . . . ?
O1 U1 O4 C4 180.000(4) . . . . ?
O2 U1 O4 C4 -146.80(15) . . . . ?
O2 U1 O4 C4 146.80(15) 6 . . . ?
Li1 U1 O4 C4 180.000(3) . . . . ?
U2 U1 O4 C4 180.000(4) . . . . ?
O3 U1 O4 U2 128.45(19) . . . . ?
O3 U1 O4 U2 -128.45(19) 6 . . . ?
O1 U1 O4 U2 0.000(1) . . . . ?
O2 U1 O4 U2 33.20(15) . . . . ?
O2 U1 O4 U2 -33.20(15) 6 . . . ?
Li1 U1 O4 U2 0.0 . . . . ?
O5 U2 O4 C4 180.000(5) . . . . ?
O6 U2 O4 C4 49.6(2) . . . . ?
O6 U2 O4 C4 -49.6(2) 6 . . . ?
O2 U2 O4 C4 -146.55(15) 6 . . . ?
O2 U2 O4 C4 146.55(15) . . . . ?
Li1 U2 O4 C4 180.000(4) . . . . ?
U1 U2 O4 C4 180.000(4) . . . . ?
O5 U2 O4 U1 0.000(3) . . . . ?
O6 U2 O4 U1 -130.4(2) . . . . ?
O6 U2 O4 U1 130.4(2) 6 . . . ?
O2 U2 O4 U1 33.45(15) 6 . . . ?
O2 U2 O4 U1 -33.45(15) . . . . ?
Li1 U2 O4 U1 0.0 . . . . ?
C16 C2 O2 Li1 -162.4(12) . . . . ?
C15 C2 O2 Li1 -41.2(15) . . . . ?
C14 C2 O2 Li1 76.7(13) . . . . ?
C16 C2 O2 U1 -60.4(12) . . . . ?
C15 C2 O2 U1 60.8(12) . . . . ?
C14 C2 O2 U1 178.7(6) . . . . ?
C16 C2 O2 U2 66.4(12) . . . . ?
C15 C2 O2 U2 -172.4(8) . . . . ?
C14 C2 O2 U2 -54.5(10) . . . . ?
O7 Li1 O2 C2 -42(2) . . . . ?
O1 Li1 O2 C2 90.4(10) . . . . ?
O2 Li1 O2 C2 -176.9(7) 6 . . . ?
U1 Li1 O2 C2 125.6(9) . . . . ?
U2 Li1 O2 C2 -140.7(10) . . . . ?
O7 Li1 O2 U1 -167.6(14) . . . . ?
O1 Li1 O2 U1 -35.2(4) . . . . ?
O2 Li1 O2 U1 57.5(6) 6 . . . ?
U2 Li1 O2 U1 93.7(3) . . . . ?
O7 Li1 O2 U2 98.7(13) . . . . ?
O1 Li1 O2 U2 -128.9(5) . . . . ?
O2 Li1 O2 U2 -36.2(8) 6 . . . ?
U1 Li1 O2 U2 -93.7(3) . . . . ?
O3 U1 O2 C2 6.1(7) . . . . ?
O3 U1 O2 C2 -175.8(8) 6 . . . ?
O1 U1 O2 C2 -92.4(7) . . . . ?
O4 U1 O2 C2 106.2(7) . . . . ?
O2 U1 O2 C2 -174.4(6) 6 . . . ?
Li1 U1 O2 C2 -124.5(9) . . . . ?
U2 U1 O2 C2 137.9(8) . . . . ?
O3 U1 O2 Li1 130.6(6) . . . . ?
O3 U1 O2 Li1 -51.3(9) 6 . . . ?
O1 U1 O2 Li1 32.2(5) . . . . ?
O4 U1 O2 Li1 -129.2(5) . . . . ?
O2 U1 O2 Li1 -49.8(6) 6 . . . ?
U2 U1 O2 Li1 -97.5(6) . . . . ?
O3 U1 O2 U2 -131.8(2) . . . . ?
O3 U1 O2 U2 46.2(8) 6 . . . ?
O1 U1 O2 U2 129.7(2) . . . . ?
O4 U1 O2 U2 -31.69(16) . . . . ?
O2 U1 O2 U2 47.7(2) 6 . . . ?
Li1 U1 O2 U2 97.5(6) . . . . ?
O5 U2 O2 C2 81.4(7) . . . . ?
O6 U2 O2 C2 -15.8(7) . . . . ?
O6 U2 O2 C2 -160.0(8) 6 . . . ?
O4 U2 O2 C2 -108.2(7) . . . . ?
O2 U2 O2 C2 173.4(7) 6 . . . ?
Li1 U2 O2 C2 141.0(11) . . . . ?
U1 U2 O2 C2 -138.9(8) . . . . ?
O5 U2 O2 Li1 -59.6(7) . . . . ?
O6 U2 O2 Li1 -156.8(7) . . . . ?
O6 U2 O2 Li1 58.9(10) 6 . . . ?
O4 U2 O2 Li1 110.8(7) . . . . ?
O2 U2 O2 Li1 32.4(7) 6 . . . ?
U1 U2 O2 Li1 80.0(7) . . . . ?
O5 U2 O2 U1 -139.7(2) . . . . ?
O6 U2 O2 U1 123.2(2) . . . . ?
O6 U2 O2 U1 -21.1(8) 6 . . . ?
O4 U2 O2 U1 30.74(17) . . . . ?
O2 U2 O2 U1 -47.7(2) 6 . . . ?
Li1 U2 O2 U1 -80.0(7) . . . . ?
C17 C1 O1 Li1 180.000(3) . . . . ?
C18 C1 O1 Li1 -58.0(9) 6 . . . ?
C18 C1 O1 Li1 58.0(9) . . . . ?
C17 C1 O1 U1 0.000(2) . . . . ?
C18 C1 O1 U1 122.0(9) 6 . . . ?
C18 C1 O1 U1 -122.0(9) . . . . ?
O7 Li1 O1 C1 0.000(2) . . . . ?
O2 Li1 O1 C1 -140.4(5) . . . . ?
O2 Li1 O1 C1 140.4(5) 6 . . . ?
U1 Li1 O1 C1 180.000(3) . . . . ?
U2 Li1 O1 C1 180.000(2) . . . . ?
O7 Li1 O1 U1 180.000(2) . . . . ?
O2 Li1 O1 U1 39.6(5) . . . . ?
O2 Li1 O1 U1 -39.6(5) 6 . . . ?
U2 Li1 O1 U1 0.000(2) . . . . ?
O3 U1 O1 C1 51.06(19) . . . . ?
O3 U1 O1 C1 -51.06(19) 6 . . . ?
O4 U1 O1 C1 180.000(2) . . . . ?
O2 U1 O1 C1 147.46(15) . . . . ?
O2 U1 O1 C1 -147.46(15) 6 . . . ?
Li1 U1 O1 C1 180.000(2) . . . . ?
U2 U1 O1 C1 180.000(2) . . . . ?
O3 U1 O1 Li1 -128.94(19) . . . . ?
O3 U1 O1 Li1 128.94(19) 6 . . . ?
O4 U1 O1 Li1 0.000(2) . . . . ?
O2 U1 O1 Li1 -32.54(15) . . . . ?
O2 U1 O1 Li1 32.54(15) 6 . . . ?
U2 U1 O1 Li1 0.000(2) . . . . ?
C19 C3 O3 U1 -130(4) . . . . ?
C21 C3 O3 U1 -6(5) . . . . ?
C20 C3 O3 U1 118(4) . . . . ?
O3 U1 O3 C3 11(4) 6 . . . ?
O1 U1 O3 C3 -91(4) . . . . ?
O4 U1 O3 C3 116(4) . . . . ?
O2 U1 O3 C3 -169(4) . . . . ?
O2 U1 O3 C3 -171(4) 6 . . . ?
Li1 U1 O3 C3 -130(4) . . . . ?
U2 U1 O3 C3 154(4) . . . . ?
C24 C23 O7 C23 -21(3) 6 . . 6 ?
C25 C23 O7 C23 16(2) . . . 6 ?
C25 C23 O7 C23 12.3(16) 6 . . 6 ?
C24 C23 O7 Li1 152(2) 6 . . . ?
C25 C23 O7 Li1 -170.7(16) . . . . ?
C25 C23 O7 Li1 -174.3(16) 6 . . . ?
O1 Li1 O7 C23 85.6(16) . . . 6 ?
O2 Li1 O7 C23 -151.3(14) . . . 6 ?
O2 Li1 O7 C23 -38(3) 6 . . 6 ?
U1 Li1 O7 C23 85.6(16) . . . 6 ?
U2 Li1 O7 C23 -94.4(16) . . . 6 ?
O1 Li1 O7 C23 -85.6(16) . . . . ?
O2 Li1 O7 C23 38(3) . . . . ?
O2 Li1 O7 C23 151.3(14) 6 . . . ?
U1 Li1 O7 C23 -85.6(16) . . . . ?
U2 Li1 O7 C23 94.4(16) . . . . ?
